data_7160387
loop_
_publ_author_name
'Rohilla, Shweta'
'Khan, Zahid Ahmad'
'Singh, Vinod K.'

_publ_section_title
;
 Copper-catalyzed enantioselective propargylic [3 + 2] cycloaddition:
 access to oxygen heterocycles featuring a CF<sub>3</sub>-substituted
 quaternary stereocenter.
;
_journal_issue 11
_journal_name_full 'Organic &amp; biomolecular chemistry'
_journal_page_first 2731
_journal_page_last 2736
_journal_paper_doi 10.1039/d4ob02043j
_journal_volume 23
_journal_year 2025
_chemical_absolute_configuration ad
_chemical_formula_moiety 'C16 H12 Br F3 N2 O3'
_chemical_formula_sum 'C16 H12 Br F3 N2 O3'
_chemical_formula_weight 417.19
_chemical_name_systematic shweta
_space_group_crystal_system tetragonal
_space_group_IT_number 76
_space_group_name_Hall 'P 4w'
_space_group_name_H-M_alt 'P 41'
_atom_sites_solution_hydrogens mixed
_atom_sites_solution_primary dual
_audit_creation_date 2024-09-28
_audit_creation_method
;
Olex2 1.5
(compiled 2023.03.06 svn.rbb2c1857 for OlexSys, GUI svn.r6817)
;
_audit_update_record
;
2024-11-08 deposited with the CCDC.	2025-02-03 downloaded from the CCDC.
;
_cell_angle_alpha 90
_cell_angle_beta 90
_cell_angle_gamma 90
_cell_formula_units_Z 8
_cell_length_a 10.4398(3)
_cell_length_b 10.4398(3)
_cell_length_c 28.3533(9)
_cell_measurement_reflns_used 9974
_cell_measurement_temperature 273.15
_cell_measurement_theta_max 27.50
_cell_measurement_theta_min 2.42
_cell_volume 3090.21(16)
_computing_cell_refinement 'SAINT V8.38A (Bruker, 2018)'
_computing_data_reduction 'SAINT V8.38A (Bruker, 2018)'
_computing_molecular_graphics 'Olex2 1.5 (Dolomanov et al., 2009)'
_computing_publication_material 'Olex2 1.5 (Dolomanov et al., 2009)'
_computing_structure_refinement 'SHELXL 2019/3 (Sheldrick, 2015)'
_computing_structure_solution 'SHELXT 2018/2 (Sheldrick, 2018)'
_diffrn_ambient_temperature 273.15
_diffrn_measured_fraction_theta_full 0.998
_diffrn_measured_fraction_theta_max 0.998
_diffrn_measurement_device_type 'Bruker APEX-II CCD'
_diffrn_measurement_method '\f and \w scans'
_diffrn_radiation_type MoK\a
_diffrn_radiation_wavelength 0.71073
_diffrn_reflns_av_R_equivalents 0.0667
_diffrn_reflns_av_unetI/netI 0.0351
_diffrn_reflns_Laue_measured_fraction_full 0.998
_diffrn_reflns_Laue_measured_fraction_max 0.998
_diffrn_reflns_limit_h_max 13
_diffrn_reflns_limit_h_min -13
_diffrn_reflns_limit_k_max 13
_diffrn_reflns_limit_k_min -13
_diffrn_reflns_limit_l_max 36
_diffrn_reflns_limit_l_min -36
_diffrn_reflns_number 64032
_diffrn_reflns_point_group_measured_fraction_full 0.998
_diffrn_reflns_point_group_measured_fraction_max 0.998
_diffrn_reflns_theta_full 25.242
_diffrn_reflns_theta_max 27.506
_diffrn_reflns_theta_min 2.423
_diffrn_source_current 1.0
_diffrn_source_power 0.05
_diffrn_source_voltage 50.0
_diffrn_standards_number 0
_exptl_absorpt_coefficient_mu 2.714
_exptl_absorpt_correction_T_max 0.7456
_exptl_absorpt_correction_T_min 0.4663
_exptl_absorpt_correction_type none
_exptl_absorpt_process_details
;
SADABS-2016/2 (Bruker,2016/2) was used for absorption correction.
wR2(int) was 0.1261 before and 0.0822 after correction.
The Ratio of minimum to maximum transmission is 0.6254.
The \l/2 correction factor is Not present.
;
_exptl_crystal_colour 'dull yellowish yellow'
_exptl_crystal_colour_lustre dull
_exptl_crystal_colour_modifier yellowish
_exptl_crystal_colour_primary yellow
_exptl_crystal_density_diffrn 1.793
_exptl_crystal_description cube
_exptl_crystal_F_000 1664
_exptl_crystal_preparation 'pentane slow evaporation'
_exptl_crystal_recrystallization_method 'slow evaporation'
_refine_diff_density_max 0.500
_refine_diff_density_min -1.114
_refine_diff_density_rms 0.080
_refine_ls_abs_structure_details
;
 Flack x determined using 3092 quotients [(I+)-(I-)]/[(I+)+(I-)]
 (Parsons, Flack and Wagner, Acta Cryst. B69 (2013) 249-259).
;
_refine_ls_abs_structure_Flack 0.053(4)
_refine_ls_extinction_method none
_refine_ls_goodness_of_fit_ref 1.051
_refine_ls_hydrogen_treatment mixed
_refine_ls_matrix_type full
_refine_ls_number_parameters 465
_refine_ls_number_reflns 7099
_refine_ls_number_restraints 1
_refine_ls_restrained_S_all 1.051
_refine_ls_R_factor_all 0.0336
_refine_ls_R_factor_gt 0.0313
_refine_ls_shift/su_max 0.000
_refine_ls_shift/su_mean 0.000
_refine_ls_structure_factor_coef Fsqd
_refine_ls_weighting_details 'w=1/[\s^2^(Fo^2^)+(0.0407P)^2^+2.5701P] where P=(Fo^2^+2Fc^2^)/3'
_refine_ls_weighting_scheme calc
_refine_ls_wR_factor_gt 0.0814
_refine_ls_wR_factor_ref 0.0829
_reflns_Friedel_coverage 0.959
_reflns_Friedel_fraction_full 0.997
_reflns_Friedel_fraction_max 0.997
_reflns_number_gt 6762
_reflns_number_total 7099
_reflns_threshold_expression 'I > 2\s(I)'
_cod_data_source_file d4ob02043j2.cif
_cod_data_source_block 8febb_0m
_cod_depositor_comments 'Adding full bibliography for 7160387--7160388.cif.'
_cod_original_cell_volume 3090.2(2)
_cod_database_code 7160387
_shelx_shelxl_version_number 2019/3
_shelx_space_group_comment
;
The symmetry employed for this shelxl refinement is uniquely defined
by the following loop, which should always be used as a source of
symmetry information in preference to the above space-group names.
They are only intended as comments.
;
_olex2_refinement_description
;
1.a Aromatic/amide H refined with riding coordinates:
 C00M(H00M), C00Q(H00Q), C00V(H00V), C00X(H00X), C010(H010), C013(H013),
 C016(H016), C01A(H01D)
1.b Idealised Me refined as rotating group:
 C00N(H00A,H00B,H00C), C00Z(H00D,H00E,H00F), C019(H01A,H01B,H01C), C01B(H01E,
 H01F,H01G)
1.c Idealised tetrahedral OH refined as rotating group:
 C20(H20A), C01D(H01H)
;
_olex2_submission_special_instructions 'No special instructions were received'

loop_
_space_group_symop_operation_xyz
'x, y, z'
'-x, -y, z+1/2'
'-y, x, z+1/4'
'y, -x, z+3/4'

loop_
_atom_site_label
_atom_site_type_symbol
_atom_site_fract_x
_atom_site_fract_y
_atom_site_fract_z
_atom_site_U_iso_or_equiv
_atom_site_adp_type
_atom_site_occupancy
_atom_site_site_symmetry_order
_atom_site_calc_flag
_atom_site_refinement_flags_posn
_atom_site_refinement_flags_adp
_atom_site_refinement_flags_occupancy
_atom_site_disorder_assembly
_atom_site_disorder_group
Br01 Br 0.24180(4) -0.24706(4) 0.67921(2) 0.02114(13) Uani 1 1 d . . . . .
Br02 Br 0.25570(4) 0.25586(5) 0.58013(2) 0.02248(14) Uani 1 1 d . . . . .
F4 F 0.2597(2) 0.1132(2) 0.80168(8) 0.0161(5) Uani 1 1 d . . . . .
F6 F 0.0898(2) 0.2286(2) 0.79914(9) 0.0177(5) Uani 1 1 d . . . . .
F5 F 0.2743(3) 0.3174(2) 0.81076(9) 0.0202(5) Uani 1 1 d . . . . .
F1 F 0.8170(2) 0.2678(2) 0.44318(9) 0.0179(5) Uani 1 1 d . . . . .
F2 F 0.7256(2) 0.0882(2) 0.46018(9) 0.0155(5) Uani 1 1 d . . . . .
F3 F 0.6127(2) 0.2590(2) 0.45317(9) 0.0177(5) Uani 1 1 d . . . . .
O009 O 0.6921(3) 0.3666(3) 0.65054(11) 0.0204(7) Uani 1 1 d . . . . .
O00A O 0.9348(3) 0.2905(2) 0.56537(10) 0.0099(5) Uani 1 1 d . . . . .
O00B O 0.2701(3) 0.4354(3) 0.68921(10) 0.0112(5) Uani 1 1 d . . . . .
O00C O 0.8555(3) 0.7136(3) 0.59761(11) 0.0165(6) Uani 1 1 d . . . . .
O00D O 0.4906(3) 0.0812(3) 0.74717(11) 0.0160(6) Uani 1 1 d . . . . .
O00E O 0.5745(3) 0.4954(3) 0.50429(11) 0.0170(6) Uani 1 1 d . . . . .
N00F N 0.7186(3) 0.6029(3) 0.55036(12) 0.0110(6) Uani 1 1 d . . . . .
N00G N 0.5910(3) 0.2289(3) 0.70122(12) 0.0124(7) Uani 1 1 d . . . . .
N00H N 0.4818(3) 0.4048(3) 0.66761(12) 0.0118(6) Uani 1 1 d . . . . .
N00I N 0.9012(3) 0.5038(3) 0.58213(11) 0.0092(6) Uani 1 1 d . . . . .
C00J C 0.8262(4) 0.6139(4) 0.57793(14) 0.0117(7) Uani 1 1 d . . . . .
C00K C 0.5957(4) 0.3348(4) 0.67142(14) 0.0128(7) Uani 1 1 d . . . . .
C00L C 0.1805(4) 0.3762(4) 0.71935(13) 0.0096(7) Uani 1 1 d . . . . .
C00M C 0.0535(4) -0.0653(4) 0.65292(14) 0.0144(8) Uani 1 1 d . . . . .
H00M H 0.018456 -0.131116 0.634995 0.017 Uiso 1 1 calc R U . . .
C00N C 0.7103(4) 0.1565(5) 0.70550(17) 0.0207(9) Uani 1 1 d . . . . .
H00A H 0.734513 0.123849 0.675122 0.031 Uiso 1 1 calc R U . . .
H00B H 0.698058 0.086391 0.726955 0.031 Uiso 1 1 calc R U . . .
H00C H 0.776654 0.211585 0.717225 0.031 Uiso 1 1 calc R U . . .
C00O C 0.1628(4) -0.0845(4) 0.67953(14) 0.0130(7) Uani 1 1 d . . . . .
C00P C 0.4818(4) 0.1800(4) 0.72437(14) 0.0122(7) Uani 1 1 d . . . . .
C00Q C 0.2195(4) 0.0124(4) 0.70608(13) 0.0113(7) Uani 1 1 d . . . . .
H00Q H 0.293692 -0.003326 0.723291 0.014 Uiso 1 1 calc R U . . .
C00R C 0.4197(4) 0.1771(4) 0.57931(15) 0.0144(8) Uani 1 1 d . . . . .
C00S C 0.2137(4) 0.2255(4) 0.78658(14) 0.0109(7) Uani 1 1 d . . . . .
C00T C 0.8624(3) 0.3967(3) 0.56004(13) 0.0086(7) Uani 1 1 d . . . . .
C00U C 0.3783(4) 0.3650(3) 0.69161(13) 0.0099(7) Uani 1 1 d . . . . .
C00V C 0.6569(4) 0.0647(4) 0.57735(14) 0.0134(8) Uani 1 1 d . . . . .
H00V H 0.736669 0.025085 0.576383 0.016 Uiso 1 1 calc R U . . .
C00W C 0.1627(4) 0.1340(3) 0.70636(13) 0.0093(7) Uani 1 1 d . . . . .
C00X C 0.5141(4) 0.2316(4) 0.55151(13) 0.0119(7) Uani 1 1 d . . . . .
H00X H 0.497238 0.304394 0.533642 0.014 Uiso 1 1 calc R U . . .
C00Y C 0.8769(4) 0.1950(4) 0.53708(13) 0.0099(7) Uani 1 1 d . . . . .
C00Z C 0.6391(4) 0.7179(4) 0.54794(17) 0.0197(9) Uani 1 1 d . . . . .
H00D H 0.598675 0.731833 0.577903 0.030 Uiso 1 1 calc R U . . .
H00E H 0.574786 0.706973 0.524090 0.030 Uiso 1 1 calc R U . . .
H00F H 0.691753 0.790310 0.540235 0.030 Uiso 1 1 calc R U . . .
C010 C 0.0514(4) 0.1544(4) 0.68024(14) 0.0129(7) Uani 1 1 d . . . . .
H010 H 0.012550 0.234516 0.680400 0.016 Uiso 1 1 calc R U . . .
C011 C 0.6732(4) 0.4913(4) 0.52677(14) 0.0111(7) Uani 1 1 d . . . . .
C20 C 0.0753(4) 0.4392(4) 0.73081(14) 0.0143(8) Uani 1 1 d . . . . .
H20A H 0.074979 0.509066 0.717595 0.021 Uiso 1 1 calc R U . . .
C013 C -0.0020(4) 0.0546(4) 0.65380(14) 0.0147(8) Uani 1 1 d . . . . .
H013 H -0.076212 0.069431 0.636501 0.018 Uiso 1 1 calc R U . . .
C014 C 0.3701(4) 0.2572(4) 0.71829(13) 0.0082(7) Uani 1 1 d . . . . .
C015 C 0.2299(4) 0.2430(3) 0.73320(15) 0.0085(7) Uani 1 1 d . . . . .
C016 C 0.5600(4) 0.0131(4) 0.60527(15) 0.0175(8) Uani 1 1 d . . . . .
H016 H 0.576243 -0.059495 0.623303 0.021 Uiso 1 1 calc R U . . .
C017 C 0.7429(3) 0.2406(3) 0.52178(16) 0.0076(8) Uani 1 1 d . . . . .
C018 C 0.7239(4) 0.2147(4) 0.46945(14) 0.0096(7) Uani 1 1 d . . . . .
C019 C 0.4814(4) 0.5211(4) 0.63846(16) 0.0188(9) Uani 1 1 d . . . . .
H01A H 0.497050 0.594465 0.658048 0.028 Uiso 1 1 calc R U . . .
H01B H 0.399629 0.529941 0.623322 0.028 Uiso 1 1 calc R U . . .
H01C H 0.547301 0.514931 0.614954 0.028 Uiso 1 1 calc R U . . .
C01A C 0.4399(4) 0.0687(4) 0.60647(15) 0.0181(9) Uani 1 1 d . . . . .
H01D H 0.374792 0.034466 0.624939 0.022 Uiso 1 1 calc R U . . .
C01B C 1.0186(4) 0.5067(4) 0.61059(15) 0.0156(8) Uani 1 1 d . . . . .
H01E H 1.091931 0.505228 0.590148 0.023 Uiso 1 1 calc R U . . .
H01F H 1.020678 0.433253 0.630970 0.023 Uiso 1 1 calc R U . . .
H01G H 1.020105 0.583344 0.629267 0.023 Uiso 1 1 calc R U . . .
C01C C 0.6356(4) 0.1747(4) 0.55091(13) 0.0099(7) Uani 1 1 d . . . . .
C01D C 0.9422(4) 0.0896(4) 0.52842(15) 0.0149(8) Uani 1 1 d . . . . .
H01H H 1.010544 0.091942 0.542661 0.022 Uiso 1 1 calc R U . . .
C01E C 0.7554(3) 0.3827(3) 0.53400(13) 0.0084(7) Uani 1 1 d . . . . .
H20B H 0.011(5) 0.395(5) 0.7514(19) 0.021(13) Uiso 1 1 d . . . . .
H01I H 0.906(6) 0.023(7) 0.512(2) 0.041(18) Uiso 1 1 d . . . . .

loop_
_atom_site_aniso_label
_atom_site_aniso_U_11
_atom_site_aniso_U_22
_atom_site_aniso_U_33
_atom_site_aniso_U_23
_atom_site_aniso_U_13
_atom_site_aniso_U_12
Br01 0.0295(3) 0.0108(2) 0.0231(3) -0.00364(15) -0.00052(19) 0.00280(17)
Br02 0.0091(2) 0.0360(3) 0.0223(3) -0.00666(19) 0.00376(16) -0.00040(17)
F4 0.0246(13) 0.0148(12) 0.0089(11) 0.0039(9) 0.0023(10) 0.0039(10)
F6 0.0179(12) 0.0208(13) 0.0143(12) 0.0031(9) 0.0095(10) 0.0019(10)
F5 0.0333(15) 0.0172(12) 0.0102(11) -0.0016(10) -0.0045(10) -0.0085(10)
F1 0.0173(12) 0.0259(13) 0.0105(11) 0.0003(10) 0.0042(9) -0.0090(10)
F2 0.0180(12) 0.0145(12) 0.0139(12) -0.0068(9) -0.0008(9) -0.0008(10)
F3 0.0136(12) 0.0261(14) 0.0134(12) -0.0056(10) -0.0052(9) 0.0036(10)
O009 0.0162(15) 0.0247(17) 0.0203(16) -0.0062(12) 0.0093(12) -0.0059(12)
O00A 0.0102(12) 0.0088(12) 0.0108(13) -0.0010(10) -0.0038(10) -0.0006(10)
O00B 0.0141(13) 0.0090(13) 0.0106(13) 0.0025(10) 0.0042(11) 0.0028(10)
O00C 0.0201(15) 0.0120(14) 0.0173(14) -0.0063(11) 0.0008(11) -0.0037(12)
O00D 0.0143(14) 0.0142(14) 0.0196(15) 0.0032(11) -0.0009(11) 0.0023(11)
O00E 0.0149(14) 0.0152(14) 0.0210(14) -0.0012(12) -0.0071(12) 0.0016(12)
N00F 0.0107(15) 0.0085(15) 0.0137(16) -0.0024(12) 0.0005(12) 0.0011(12)
N00G 0.0093(15) 0.0155(16) 0.0124(16) -0.0042(13) 0.0004(12) 0.0005(13)
N00H 0.0165(16) 0.0079(15) 0.0111(15) -0.0001(12) 0.0050(12) -0.0036(13)
N00I 0.0097(14) 0.0083(14) 0.0096(14) -0.0004(11) -0.0014(12) -0.0025(11)
C00J 0.0131(18) 0.0120(18) 0.0098(17) 0.0007(14) 0.0034(14) -0.0010(14)
C00K 0.0138(19) 0.0139(18) 0.0108(18) -0.0083(14) 0.0013(14) -0.0046(15)
C00L 0.0107(17) 0.0110(17) 0.0071(17) 0.0015(13) 0.0006(14) -0.0018(14)
C00M 0.020(2) 0.015(2) 0.0075(18) -0.0013(14) 0.0025(15) -0.0109(17)
C00N 0.0097(19) 0.027(2) 0.025(2) -0.0044(18) -0.0011(16) 0.0061(17)
C00O 0.0170(19) 0.0089(17) 0.0132(18) 0.0000(14) 0.0070(15) -0.0030(14)
C00P 0.0123(18) 0.0126(18) 0.0116(17) -0.0046(14) -0.0023(14) 0.0007(15)
C00Q 0.0128(18) 0.0110(18) 0.0101(17) -0.0022(14) 0.0027(14) -0.0023(14)
C00R 0.0097(17) 0.021(2) 0.0130(18) -0.0081(15) -0.0001(14) -0.0029(15)
C00S 0.0145(19) 0.0094(17) 0.0087(17) 0.0002(14) 0.0000(15) -0.0018(15)
C00T 0.0086(17) 0.0091(17) 0.0081(16) -0.0012(13) 0.0040(13) -0.0010(13)
C00U 0.0130(18) 0.0085(17) 0.0081(16) -0.0040(13) -0.0006(14) -0.0003(14)
C00V 0.0153(18) 0.0127(18) 0.0123(18) -0.0040(14) -0.0008(15) -0.0021(14)
C00W 0.0089(17) 0.0095(17) 0.0094(17) -0.0005(13) 0.0029(13) -0.0029(13)
C00X 0.0107(18) 0.0150(18) 0.0099(17) -0.0049(14) -0.0004(13) -0.0013(14)
C00Y 0.0117(17) 0.0110(17) 0.0070(16) -0.0017(14) -0.0018(14) -0.0038(14)
C00Z 0.019(2) 0.0144(19) 0.026(2) -0.0025(17) 0.0006(17) 0.0068(16)
C010 0.0114(17) 0.0127(18) 0.0147(18) 0.0014(15) 0.0014(14) -0.0005(14)
C011 0.0124(18) 0.0106(17) 0.0103(17) -0.0002(13) 0.0012(14) 0.0003(14)
C20 0.0172(19) 0.0142(19) 0.0113(18) 0.0003(15) 0.0012(15) 0.0026(15)
C013 0.0132(19) 0.022(2) 0.0091(17) -0.0025(15) 0.0002(14) -0.0040(16)
C014 0.0089(17) 0.0072(16) 0.0083(16) 0.0004(13) 0.0025(13) -0.0005(13)
C015 0.0078(16) 0.0078(18) 0.0099(18) 0.0004(13) -0.0001(14) -0.0008(13)
C016 0.025(2) 0.0151(19) 0.0128(19) -0.0025(15) 0.0003(16) -0.0054(17)
C017 0.0064(17) 0.0083(17) 0.0081(18) -0.0026(13) -0.0012(13) 0.0008(13)
C018 0.0085(17) 0.0119(18) 0.0084(19) -0.0033(14) 0.0003(13) -0.0028(15)
C019 0.025(2) 0.0119(19) 0.020(2) 0.0072(16) 0.0118(17) 0.0002(17)
C01A 0.020(2) 0.022(2) 0.012(2) -0.0085(16) 0.0038(16) -0.0085(18)
C01B 0.020(2) 0.0120(18) 0.0149(17) 0.0000(15) -0.0120(16) -0.0049(16)
C01C 0.0092(17) 0.0122(17) 0.0083(17) -0.0052(14) 0.0020(13) -0.0041(14)
C01D 0.0128(18) 0.0158(19) 0.0159(19) -0.0030(15) -0.0020(15) 0.0017(15)
C01E 0.0071(16) 0.0080(17) 0.0100(17) -0.0018(13) 0.0003(13) -0.0015(13)

loop_
_atom_type_symbol
_atom_type_description
_atom_type_scat_dispersion_real
_atom_type_scat_dispersion_imag
_atom_type_scat_source
C C 0.0033 0.0016 'International Tables Vol C Tables 4.2.6.8 and 6.1.1.4'
H H 0.0000 0.0000 'International Tables Vol C Tables 4.2.6.8 and 6.1.1.4'
Br Br -0.2901 2.4595 'International Tables Vol C Tables 4.2.6.8 and 6.1.1.4'
F F 0.0171 0.0103 'International Tables Vol C Tables 4.2.6.8 and 6.1.1.4'
N N 0.0061 0.0033 'International Tables Vol C Tables 4.2.6.8 and 6.1.1.4'
O O 0.0106 0.0060 'International Tables Vol C Tables 4.2.6.8 and 6.1.1.4'

loop_
_geom_angle_atom_site_label_1
_geom_angle_atom_site_label_2
_geom_angle_atom_site_label_3
_geom_angle
_geom_angle_site_symmetry_1
_geom_angle_site_symmetry_3
_geom_angle_publ_flag
C00T O00A C00Y 106.0(3) . . ?
C00U O00B C00L 106.6(3) . . ?
C00J N00F C00Z 115.0(3) . . ?
C00J N00F C011 127.4(3) . . ?
C011 N00F C00Z 117.4(3) . . ?
C00K N00G C00N 115.5(3) . . ?
C00K N00G C00P 126.7(3) . . ?
C00P N00G C00N 117.5(3) . . ?
C00K N00H C019 118.5(3) . . ?
C00U N00H C00K 118.9(3) . . ?
C00U N00H C019 122.6(3) . . ?
C00J N00I C01B 119.9(3) . . ?
C00T N00I C00J 118.4(3) . . ?
C00T N00I C01B 121.6(3) . . ?
O00C C00J N00F 122.5(4) . . ?
O00C C00J N00I 121.5(4) . . ?
N00F C00J N00I 116.0(3) . . ?
O009 C00K N00G 122.8(4) . . ?
O009 C00K N00H 121.6(4) . . ?
N00G C00K N00H 115.6(3) . . ?
O00B C00L C015 109.3(3) . . ?
C20 C00L O00B 118.9(3) . . ?
C20 C00L C015 131.9(4) . . ?
C00O C00M H00M 121.0 . . ?
C013 C00M H00M 121.0 . . ?
C013 C00M C00O 117.9(4) . . ?
N00G C00N H00A 109.5 . . ?
N00G C00N H00B 109.5 . . ?
N00G C00N H00C 109.5 . . ?
H00A C00N H00B 109.5 . . ?
H00A C00N H00C 109.5 . . ?
H00B C00N H00C 109.5 . . ?
C00M C00O Br01 119.2(3) . . ?
C00M C00O C00Q 122.7(4) . . ?
C00Q C00O Br01 118.0(3) . . ?
O00D C00P N00G 119.4(3) . . ?
O00D C00P C014 127.0(4) . . ?
N00G C00P C014 113.5(3) . . ?
C00O C00Q H00Q 120.6 . . ?
C00O C00Q C00W 118.8(4) . . ?
C00W C00Q H00Q 120.6 . . ?
C00X C00R Br02 118.1(3) . . ?
C00X C00R C01A 122.9(4) . . ?
C01A C00R Br02 119.0(3) . . ?
F4 C00S F6 106.4(3) . . ?
F4 C00S F5 107.2(3) . . ?
F4 C00S C015 112.4(3) . . ?
F6 C00S C015 111.4(3) . . ?
F5 C00S F6 107.6(3) . . ?
F5 C00S C015 111.6(3) . . ?
N00I C00T O00A 117.5(3) . . ?
N00I C00T C01E 126.5(4) . . ?
C01E C00T O00A 115.9(3) . . ?
O00B C00U C014 115.3(3) . . ?
N00H C00U O00B 118.7(3) . . ?
N00H C00U C014 126.0(4) . . ?
C016 C00V H00V 119.7 . . ?
C01C C00V H00V 119.7 . . ?
C01C C00V C016 120.6(4) . . ?
C00Q C00W C015 118.7(3) . . ?
C010 C00W C00Q 119.2(3) . . ?
C010 C00W C015 122.0(3) . . ?
C00R C00X H00X 120.7 . . ?
C00R C00X C01C 118.5(4) . . ?
C01C C00X H00X 120.7 . . ?
O00A C00Y C017 109.3(3) . . ?
C01D C00Y O00A 118.2(4) . . ?
C01D C00Y C017 132.5(4) . . ?
N00F C00Z H00D 109.5 . . ?
N00F C00Z H00E 109.5 . . ?
N00F C00Z H00F 109.5 . . ?
H00D C00Z H00E 109.5 . . ?
H00D C00Z H00F 109.5 . . ?
H00E C00Z H00F 109.5 . . ?
C00W C010 H010 119.9 . . ?
C00W C010 C013 120.2(4) . . ?
C013 C010 H010 119.9 . . ?
O00E C011 N00F 120.1(3) . . ?
O00E C011 C01E 127.6(4) . . ?
N00F C011 C01E 112.3(3) . . ?
C00L C20 H20A 109.5 . . ?
C00L C20 H20B 118(3) . . ?
H20A C20 H20B 132.5 . . ?
C00M C013 C010 121.2(4) . . ?
C00M C013 H013 119.4 . . ?
C010 C013 H013 119.4 . . ?
C00P C014 C015 133.9(3) . . ?
C00U C014 C00P 118.9(4) . . ?
C00U C014 C015 107.1(3) . . ?
C00L C015 C00W 113.0(3) . . ?
C00S C015 C00L 108.9(3) . . ?
C00S C015 C00W 110.5(3) . . ?
C014 C015 C00L 99.4(3) . . ?
C014 C015 C00S 112.9(3) . . ?
C014 C015 C00W 111.8(3) . . ?
C00V C016 H016 119.7 . . ?
C01A C016 C00V 120.7(4) . . ?
C01A C016 H016 119.7 . . ?
C00Y C017 C01C 111.6(3) . . ?
C018 C017 C00Y 109.8(3) . . ?
C018 C017 C01C 110.2(3) . . ?
C018 C017 C01E 113.9(3) . . ?
C01E C017 C00Y 99.1(3) . . ?
C01E C017 C01C 111.7(3) . . ?
F1 C018 F2 106.6(3) . . ?
F1 C018 C017 111.9(3) . . ?
F2 C018 C017 111.3(3) . . ?
F3 C018 F1 107.2(3) . . ?
F3 C018 F2 106.5(3) . . ?
F3 C018 C017 113.0(3) . . ?
N00H C019 H01A 109.5 . . ?
N00H C019 H01B 109.5 . . ?
N00H C019 H01C 109.5 . . ?
H01A C019 H01B 109.5 . . ?
H01A C019 H01C 109.5 . . ?
H01B C019 H01C 109.5 . . ?
C00R C01A H01D 121.0 . . ?
C016 C01A C00R 117.9(4) . . ?
C016 C01A H01D 121.0 . . ?
N00I C01B H01E 109.5 . . ?
N00I C01B H01F 109.5 . . ?
N00I C01B H01G 109.5 . . ?
H01E C01B H01F 109.5 . . ?
H01E C01B H01G 109.5 . . ?
H01F C01B H01G 109.5 . . ?
C00V C01C C00X 119.3(4) . . ?
C00V C01C C017 122.5(3) . . ?
C00X C01C C017 118.2(3) . . ?
C00Y C01D H01H 109.5 . . ?
C00Y C01D H01I 121(4) . . ?
H01H C01D H01I 128.9 . . ?
C00T C01E C011 119.2(3) . . ?
C00T C01E C017 107.4(3) . . ?
C011 C01E C017 133.1(3) . . ?

loop_
_geom_bond_atom_site_label_1
_geom_bond_atom_site_label_2
_geom_bond_distance
_geom_bond_site_symmetry_2
_geom_bond_publ_flag
Br01 C00O 1.887(4) . ?
Br02 C00R 1.899(4) . ?
F4 C00S 1.337(4) . ?
F6 C00S 1.342(5) . ?
F5 C00S 1.338(5) . ?
F1 C018 1.344(5) . ?
F2 C018 1.347(5) . ?
F3 C018 1.332(4) . ?
O009 C00K 1.214(5) . ?
O00A C00T 1.350(5) . ?
O00A C00Y 1.415(4) . ?
O00B C00L 1.409(4) . ?
O00B C00U 1.349(4) . ?
O00C C00J 1.220(5) . ?
O00D C00P 1.221(5) . ?
O00E C011 1.212(5) . ?
N00F C00J 1.373(5) . ?
N00F C00Z 1.460(5) . ?
N00F C011 1.424(5) . ?
N00G C00K 1.392(5) . ?
N00G C00N 1.462(5) . ?
N00G C00P 1.411(5) . ?
N00H C00K 1.400(5) . ?
N00H C00U 1.343(5) . ?
N00H C019 1.469(5) . ?
N00I C00J 1.396(5) . ?
N00I C00T 1.345(5) . ?
N00I C01B 1.468(5) . ?
C00L C20 1.321(6) . ?
C00L C015 1.534(5) . ?
C00M H00M 0.9300 . ?
C00M C00O 1.383(6) . ?
C00M C013 1.379(6) . ?
C00N H00A 0.9600 . ?
C00N H00B 0.9600 . ?
C00N H00C 0.9600 . ?
C00O C00Q 1.393(5) . ?
C00P C014 1.428(5) . ?
C00Q H00Q 0.9300 . ?
C00Q C00W 1.402(5) . ?
C00R C00X 1.385(6) . ?
C00R C01A 1.385(6) . ?
C00S C015 1.534(6) . ?
C00T C01E 1.347(5) . ?
C00U C014 1.359(5) . ?
C00V H00V 0.9300 . ?
C00V C016 1.393(6) . ?
C00V C01C 1.390(6) . ?
C00W C010 1.394(5) . ?
C00W C015 1.538(5) . ?
C00X H00X 0.9300 . ?
C00X C01C 1.400(5) . ?
C00Y C017 1.540(5) . ?
C00Y C01D 1.318(6) . ?
C00Z H00D 0.9600 . ?
C00Z H00E 0.9600 . ?
C00Z H00F 0.9600 . ?
C010 H010 0.9300 . ?
C010 C013 1.399(6) . ?
C011 C01E 1.437(5) . ?
C20 H20A 0.8200 . ?
C20 H20B 1.00(6) . ?
C013 H013 0.9300 . ?
C014 C015 1.531(5) . ?
C016 H016 0.9300 . ?
C016 C01A 1.381(6) . ?
C017 C018 1.521(6) . ?
C017 C01C 1.553(5) . ?
C017 C01E 1.529(5) . ?
C019 H01A 0.9600 . ?
C019 H01B 0.9600 . ?
C019 H01C 0.9600 . ?
C01A H01D 0.9300 . ?
C01B H01E 0.9600 . ?
C01B H01F 0.9600 . ?
C01B H01G 0.9600 . ?
C01D H01H 0.8200 . ?
C01D H01I 0.91(7) . ?

loop_
_geom_torsion_atom_site_label_1
_geom_torsion_atom_site_label_2
_geom_torsion_atom_site_label_3
_geom_torsion_atom_site_label_4
_geom_torsion
_geom_torsion_site_symmetry_1
_geom_torsion_site_symmetry_2
_geom_torsion_site_symmetry_3
_geom_torsion_site_symmetry_4
_geom_torsion_publ_flag
Br01 C00O C00Q C00W 179.4(3) . . . . ?
Br02 C00R C00X C01C 179.6(3) . . . . ?
Br02 C00R C01A C016 180.0(3) . . . . ?
F4 C00S C015 C00L -177.4(3) . . . . ?
F4 C00S C015 C00W 57.9(4) . . . . ?
F4 C00S C015 C014 -68.0(4) . . . . ?
F6 C00S C015 C00L 63.3(4) . . . . ?
F6 C00S C015 C00W -61.4(4) . . . . ?
F6 C00S C015 C014 172.7(3) . . . . ?
F5 C00S C015 C00L -57.0(4) . . . . ?
F5 C00S C015 C00W 178.4(3) . . . . ?
F5 C00S C015 C014 52.4(4) . . . . ?
O00A C00T C01E C011 179.9(3) . . . . ?
O00A C00T C01E C017 5.3(5) . . . . ?
O00A C00Y C017 C018 134.5(3) . . . . ?
O00A C00Y C017 C01C -103.0(3) . . . . ?
O00A C00Y C017 C01E 14.9(4) . . . . ?
O00B C00L C015 C00S 133.7(3) . . . . ?
O00B C00L C015 C00W -103.2(4) . . . . ?
O00B C00L C015 C014 15.4(4) . . . . ?
O00B C00U C014 C00P -177.4(3) . . . . ?
O00B C00U C014 C015 6.3(5) . . . . ?
O00D C00P C014 C00U 179.8(4) . . . . ?
O00D C00P C014 C015 -5.0(7) . . . . ?
O00E C011 C01E C00T 179.6(4) . . . . ?
O00E C011 C01E C017 -7.4(7) . . . . ?
N00F C011 C01E C00T -1.3(5) . . . . ?
N00F C011 C01E C017 171.7(4) . . . . ?
N00G C00P C014 C00U 0.7(5) . . . . ?
N00G C00P C014 C015 175.9(4) . . . . ?
N00H C00U C014 C00P 3.7(6) . . . . ?
N00H C00U C014 C015 -172.7(3) . . . . ?
N00I C00T C01E C011 2.1(6) . . . . ?
N00I C00T C01E C017 -172.5(4) . . . . ?
C00J N00F C011 O00E 178.5(4) . . . . ?
C00J N00F C011 C01E -0.7(5) . . . . ?
C00J N00I C00T O00A -178.6(3) . . . . ?
C00J N00I C00T C01E -0.8(6) . . . . ?
C00K N00G C00P O00D 175.4(4) . . . . ?
C00K N00G C00P C014 -5.4(5) . . . . ?
C00K N00H C00U O00B 177.6(3) . . . . ?
C00K N00H C00U C014 -3.5(6) . . . . ?
C00L O00B C00U N00H -176.9(3) . . . . ?
C00L O00B C00U C014 4.1(4) . . . . ?
C00M C00O C00Q C00W 0.8(6) . . . . ?
C00N N00G C00K O009 -0.7(6) . . . . ?
C00N N00G C00K N00H -179.5(3) . . . . ?
C00N N00G C00P O00D 0.7(6) . . . . ?
C00N N00G C00P C014 179.9(3) . . . . ?
C00O C00M C013 C010 0.8(6) . . . . ?
C00O C00Q C00W C010 0.1(5) . . . . ?
C00O C00Q C00W C015 -176.3(3) . . . . ?
C00P N00G C00K O009 -175.5(4) . . . . ?
C00P N00G C00K N00H 5.7(5) . . . . ?
C00P C014 C015 C00L 171.7(4) . . . . ?
C00P C014 C015 C00S 56.5(6) . . . . ?
C00P C014 C015 C00W -68.8(6) . . . . ?
C00Q C00W C010 C013 -0.5(6) . . . . ?
C00Q C00W C015 C00L 163.5(3) . . . . ?
C00Q C00W C015 C00S -74.2(4) . . . . ?
C00Q C00W C015 C014 52.4(5) . . . . ?
C00R C00X C01C C00V 1.2(5) . . . . ?
C00R C00X C01C C017 -176.8(3) . . . . ?
C00T O00A C00Y C017 -12.8(4) . . . . ?
C00T O00A C00Y C01D 166.7(4) . . . . ?
C00T N00I C00J O00C 179.1(3) . . . . ?
C00T N00I C00J N00F -1.2(5) . . . . ?
C00U O00B C00L C20 166.7(4) . . . . ?
C00U O00B C00L C015 -12.8(4) . . . . ?
C00U N00H C00K O009 -179.9(4) . . . . ?
C00U N00H C00K N00G -1.1(5) . . . . ?
C00U C014 C015 C00L -12.7(4) . . . . ?
C00U C014 C015 C00S -127.9(3) . . . . ?
C00U C014 C015 C00W 106.8(4) . . . . ?
C00V C016 C01A C00R -0.3(6) . . . . ?
C00W C010 C013 C00M 0.1(6) . . . . ?
C00X C00R C01A C016 -0.3(6) . . . . ?
C00Y O00A C00T N00I -177.2(3) . . . . ?
C00Y O00A C00T C01E 4.8(4) . . . . ?
C00Y C017 C018 F1 -55.1(4) . . . . ?
C00Y C017 C018 F2 64.1(4) . . . . ?
C00Y C017 C018 F3 -176.2(3) . . . . ?
C00Y C017 C01C C00V -16.6(5) . . . . ?
C00Y C017 C01C C00X 161.3(3) . . . . ?
C00Y C017 C01E C00T -11.8(4) . . . . ?
C00Y C017 C01E C011 174.6(4) . . . . ?
C00Z N00F C00J O00C -2.4(5) . . . . ?
C00Z N00F C00J N00I 177.8(3) . . . . ?
C00Z N00F C011 O00E 2.7(6) . . . . ?
C00Z N00F C011 C01E -176.5(3) . . . . ?
C010 C00W C015 C00L -12.8(5) . . . . ?
C010 C00W C015 C00S 109.5(4) . . . . ?
C010 C00W C015 C014 -123.9(4) . . . . ?
C011 N00F C00J O00C -178.3(4) . . . . ?
C011 N00F C00J N00I 2.0(6) . . . . ?
C20 C00L C015 C00S -45.8(6) . . . . ?
C20 C00L C015 C00W 77.4(5) . . . . ?
C20 C00L C015 C014 -164.1(4) . . . . ?
C013 C00M C00O Br01 -179.9(3) . . . . ?
C013 C00M C00O C00Q -1.3(6) . . . . ?
C015 C00W C010 C013 175.7(4) . . . . ?
C016 C00V C01C C00X -1.8(6) . . . . ?
C016 C00V C01C C017 176.0(4) . . . . ?
C018 C017 C01C C00V 105.7(4) . . . . ?
C018 C017 C01C C00X -76.4(4) . . . . ?
C018 C017 C01E C00T -128.3(3) . . . . ?
C018 C017 C01E C011 58.1(5) . . . . ?
C019 N00H C00K O009 -1.5(6) . . . . ?
C019 N00H C00K N00G 177.3(3) . . . . ?
C019 N00H C00U O00B -0.7(5) . . . . ?
C019 N00H C00U C014 178.2(4) . . . . ?
C01A C00R C00X C01C -0.1(6) . . . . ?
C01B N00I C00J O00C -0.2(6) . . . . ?
C01B N00I C00J N00F 179.5(3) . . . . ?
C01B N00I C00T O00A 0.7(5) . . . . ?
C01B N00I C00T C01E 178.5(4) . . . . ?
C01C C00V C016 C01A 1.4(6) . . . . ?
C01C C017 C018 F1 -178.5(3) . . . . ?
C01C C017 C018 F2 -59.3(4) . . . . ?
C01C C017 C018 F3 60.5(4) . . . . ?
C01C C017 C01E C00T 106.0(4) . . . . ?
C01C C017 C01E C011 -67.6(6) . . . . ?
C01D C00Y C017 C018 -44.9(6) . . . . ?
C01D C00Y C017 C01C 77.7(6) . . . . ?
C01D C00Y C017 C01E -164.5(4) . . . . ?
C01E C017 C018 F1 55.0(4) . . . . ?
C01E C017 C018 F2 174.2(3) . . . . ?
C01E C017 C018 F3 -66.0(4) . . . . ?
C01E C017 C01C C00V -126.6(4) . . . . ?
C01E C017 C01C C00X 51.3(5) . . . . ?
